data_1506639
loop_
_publ_author_name
'Clayden, Jonathan'
'Hamilton, Stuart D.'
'Mohammed, Rukhsana T.'

_publ_section_title
;
 Cyclization of lithiated pyridine and quinoline carboxamides: synthesis
 of partially saturated pyrrolopyridines and spirocyclic beta-lactams.
;
_journal_issue 17
_journal_name_full 'Organic letters'
_journal_page_first 3673
_journal_page_last 3676
_journal_paper_doi 10.1021/ol051214u
_journal_volume 7
_journal_year 2005
_chemical_formula_sum 'C19 H20 Cl2 N2 O3'
_chemical_formula_weight 395.27
_chemical_name_systematic
; 
 ? 
;
_space_group_IT_number 14
_symmetry_cell_setting monoclinic
_symmetry_space_group_name_Hall '-P 2ybc'
_symmetry_space_group_name_H-M 'P 1 21/c 1'
_atom_sites_solution_hydrogens geom
_atom_sites_solution_primary direct
_atom_sites_solution_secondary difmap
_audit_creation_method SHELXL-97
_cell_angle_alpha 90.00
_cell_angle_beta 111.413(2)
_cell_angle_gamma 90.00
_cell_formula_units_Z 4
_cell_length_a 14.3969(17)
_cell_length_b 7.2480(8)
_cell_length_c 19.347(2)
_cell_measurement_reflns_used 3167
_cell_measurement_temperature 100(2)
_cell_measurement_theta_max 28.385
_cell_measurement_theta_min 3.0395
_cell_volume 1879.5(4)
_computing_cell_refinement 'Bruker SMART'
_computing_data_collection 'Bruker SMART'
_computing_data_reduction 'Bruker SAINT'
_computing_molecular_graphics 'Bruker SHELXTL'
_computing_publication_material 'Bruker SHELXTL'
_computing_structure_refinement 'SHELXL-97 (Sheldrick, 1997)'
_computing_structure_solution 'SHELXS-97 (Sheldrick, 1990)'
_diffrn_ambient_temperature 100(2)
_diffrn_measured_fraction_theta_full 0.923
_diffrn_measured_fraction_theta_max 0.923
_diffrn_measurement_device_type 'CCD area detector'
_diffrn_measurement_method 'phi and omega scans'
_diffrn_radiation_monochromator graphite
_diffrn_radiation_source 'fine-focus sealed tube'
_diffrn_radiation_type MoK\a
_diffrn_radiation_wavelength 0.71073
_diffrn_reflns_av_R_equivalents 0.0535
_diffrn_reflns_av_sigmaI/netI 0.0632
_diffrn_reflns_limit_h_max 17
_diffrn_reflns_limit_h_min -18
_diffrn_reflns_limit_k_max 8
_diffrn_reflns_limit_k_min -9
_diffrn_reflns_limit_l_max 19
_diffrn_reflns_limit_l_min -25
_diffrn_reflns_number 11422
_diffrn_reflns_theta_full 28.55
_diffrn_reflns_theta_max 28.55
_diffrn_reflns_theta_min 1.52
_exptl_absorpt_coefficient_mu 0.367
_exptl_absorpt_correction_T_max 0.9855
_exptl_absorpt_correction_T_min 0.8671
_exptl_absorpt_correction_type none
_exptl_crystal_colour white
_exptl_crystal_density_diffrn 1.397
_exptl_crystal_density_meas 0
_exptl_crystal_density_method 'not measured'
_exptl_crystal_description plate
_exptl_crystal_F_000 824
_exptl_crystal_size_max 0.40
_exptl_crystal_size_mid 0.30
_exptl_crystal_size_min 0.04
_refine_diff_density_max 0.367
_refine_diff_density_min -0.339
_refine_diff_density_rms 0.064
_refine_ls_extinction_method none
_refine_ls_goodness_of_fit_ref 0.956
_refine_ls_hydrogen_treatment mixed
_refine_ls_matrix_type full
_refine_ls_number_parameters 270
_refine_ls_number_reflns 4410
_refine_ls_number_restraints 0
_refine_ls_restrained_S_all 0.956
_refine_ls_R_factor_all 0.0565
_refine_ls_R_factor_gt 0.0398
_refine_ls_shift/su_max 0.001
_refine_ls_shift/su_mean 0.000
_refine_ls_structure_factor_coef Fsqd
_refine_ls_weighting_details 'calc w=1/[\s^2^(Fo^2^)+(0.0550P)^2^+0.0000P] where P=(Fo^2^+2Fc^2^)/3'
_refine_ls_weighting_scheme calc
_refine_ls_wR_factor_gt 0.0914
_refine_ls_wR_factor_ref 0.1091
_reflns_number_gt 3230
_reflns_number_total 4410
_reflns_threshold_expression >2sigma(I)
_cod_data_source_file ol051214usi20050524_062132.cif
_cod_data_source_block s1343m
_cod_depositor_comments
;
The following automatic conversions were performed:

'_symmetry_cell_setting' value 'Monoclinic' changed to 'monoclinic'
according to /home/saulius/struct/CIF-dictionaries/cif_core.dic
dictionary named 'cif_core.dic' version 2.4.1 from 2010-06-29.

Automatic conversion script
Id: cif_fix_values 1715 2011-07-08 13:25:40Z adriana 
;
_cod_original_sg_symbol_H-M P2(1)/c
_cod_database_code 1506639

loop_
_symmetry_equiv_pos_as_xyz
'x, y, z'
'-x, y+1/2, -z+1/2'
'-x, -y, -z'
'x, -y-1/2, z-1/2'

loop_
_atom_site_label
_atom_site_type_symbol
_atom_site_fract_x
_atom_site_fract_y
_atom_site_fract_z
_atom_site_U_iso_or_equiv
_atom_site_adp_type
_atom_site_occupancy
_atom_site_symmetry_multiplicity
_atom_site_calc_flag
_atom_site_refinement_flags
_atom_site_disorder_assembly
_atom_site_disorder_group
C1 C 0.32670(14) 0.3086(2) 0.28644(10) 0.0175(4) Uani 1 1 d . . .
C2 C 0.41900(14) 0.3177(3) 0.34431(10) 0.0201(4) Uani 1 1 d . . .
H2 H 0.4289 0.4035 0.3835 0.024 Uiso 1 1 calc R . .
C3 C 0.49675(15) 0.2029(3) 0.34548(11) 0.0250(4) Uani 1 1 d . . .
H3 H 0.5592 0.2093 0.3855 0.030 Uiso 1 1 calc R . .
C4 C 0.48301(16) 0.0793(3) 0.28813(12) 0.0278(5) Uani 1 1 d . . .
H4 H 0.5361 0.0006 0.2888 0.033 Uiso 1 1 calc R . .
C5 C 0.39243(17) 0.0702(3) 0.23012(12) 0.0280(5) Uani 1 1 d . . .
H5 H 0.3834 -0.0136 0.1904 0.034 Uiso 1 1 calc R . .
C6 C 0.31448(15) 0.1829(3) 0.22946(11) 0.0229(4) Uani 1 1 d . . .
H6 H 0.2519 0.1743 0.1896 0.028 Uiso 1 1 calc R . .
C7 C 0.24188(14) 0.4269(3) 0.28807(10) 0.0177(4) Uani 1 1 d . . .
H7 H 0.2657 0.5470 0.3140 0.021 Uiso 1 1 calc R . .
C8 C 0.16302(14) 0.3283(2) 0.31617(10) 0.0165(4) Uani 1 1 d . . .
C9 C 0.08940(14) 0.3607(2) 0.23621(10) 0.0185(4) Uani 1 1 d . . .
C10 C 0.13605(15) 0.4400(3) 0.37202(11) 0.0204(4) Uani 1 1 d . . .
H10 H 0.0898 0.5390 0.3566 0.024 Uiso 1 1 calc R . .
C11 C 0.17807(16) 0.3967(2) 0.44214(11) 0.0221(4) Uani 1 1 d . . .
C12 C 0.22718(15) 0.1006(2) 0.41442(11) 0.0193(4) Uani 1 1 d . . .
C13 C 0.18392(14) 0.1324(2) 0.34285(10) 0.0184(4) Uani 1 1 d . . .
H13 H 0.1661 0.0330 0.3085 0.022 Uiso 1 1 calc R . .
C14 C 0.34640(17) 0.3015(3) 0.50901(11) 0.0245(4) Uani 1 1 d . . .
C15 C 0.51254(17) 0.2058(3) 0.55984(12) 0.0336(5) Uani 1 1 d . . .
H15A H 0.5344 0.2986 0.5322 0.050 Uiso 1 1 calc R . .
H15B H 0.5534 0.0945 0.5660 0.050 Uiso 1 1 calc R . .
H15C H 0.5199 0.2551 0.6087 0.050 Uiso 1 1 calc R . .
C16 C 0.14919(16) 0.5787(3) 0.15482(11) 0.0240(4) Uani 1 1 d . . .
C17 C 0.1227(4) 0.7708(5) 0.1799(3) 0.0404(13) Uani 0.648(6) 1 d P A 1
H17A H 0.0621 0.7593 0.1915 0.061 Uiso 0.648(6) 1 calc PR A 1
H17B H 0.1114 0.8606 0.1398 0.061 Uiso 0.648(6) 1 calc PR A 1
H17C H 0.1779 0.8126 0.2242 0.061 Uiso 0.648(6) 1 calc PR A 1
C18 C 0.0696(3) 0.5134(7) 0.0851(2) 0.0496(15) Uani 0.648(6) 1 d P A 1
H18A H 0.0842 0.3867 0.0745 0.074 Uiso 0.648(6) 1 calc PR A 1
H18B H 0.0674 0.5938 0.0438 0.074 Uiso 0.648(6) 1 calc PR A 1
H18C H 0.0049 0.5168 0.0911 0.074 Uiso 0.648(6) 1 calc PR A 1
C19 C 0.2490(3) 0.6000(6) 0.1454(2) 0.0265(9) Uani 0.648(6) 1 d P A 1
H19A H 0.3000 0.6372 0.1927 0.040 Uiso 0.648(6) 1 calc PR A 1
H19B H 0.2433 0.6943 0.1077 0.040 Uiso 0.648(6) 1 calc PR A 1
H19C H 0.2680 0.4821 0.1295 0.040 Uiso 0.648(6) 1 calc PR A 1
C17S C 0.1522(12) 0.4533(13) 0.0911(5) 0.094(5) Uani 0.352(6) 1 d P A 2
H17D H 0.0975 0.3639 0.0785 0.141 Uiso 0.352(6) 1 calc PR A 2
H17E H 0.2161 0.3875 0.1070 0.141 Uiso 0.352(6) 1 calc PR A 2
H17F H 0.1451 0.5290 0.0475 0.141 Uiso 0.352(6) 1 calc PR A 2
C18S C 0.2422(7) 0.6954(17) 0.1772(6) 0.073(4) Uani 0.352(6) 1 d P A 2
H18D H 0.2359 0.7986 0.2079 0.109 Uiso 0.352(6) 1 calc PR A 2
H18E H 0.2510 0.7434 0.1326 0.109 Uiso 0.352(6) 1 calc PR A 2
H18F H 0.3001 0.6201 0.2056 0.109 Uiso 0.352(6) 1 calc PR A 2
C19S C 0.0576(6) 0.6896(10) 0.1355(4) 0.037(2) Uani 0.352(6) 1 d P A 2
H19D H 0.0546 0.7474 0.1804 0.055 Uiso 0.352(6) 1 calc PR A 2
H19E H -0.0007 0.6097 0.1133 0.055 Uiso 0.352(6) 1 calc PR A 2
H19F H 0.0578 0.7855 0.0998 0.055 Uiso 0.352(6) 1 calc PR A 2
Cl1 Cl 0.24814(4) -0.11961(6) 0.45112(3) 0.02672(14) Uani 1 1 d . . .
Cl2 Cl 0.14601(5) 0.49869(7) 0.51144(3) 0.03573(17) Uani 1 1 d . . .
N1 N 0.15844(12) 0.4519(2) 0.21665(9) 0.0192(3) Uani 1 1 d . A .
N2 N 0.24863(13) 0.2493(2) 0.46636(9) 0.0223(4) Uani 1 1 d . . .
O1 O 0.00212(10) 0.32325(19) 0.20349(8) 0.0257(3) Uani 1 1 d . . .
O2 O 0.36883(12) 0.45586(19) 0.53252(8) 0.0328(4) Uani 1 1 d . . .
O3 O 0.40909(11) 0.16051(19) 0.51935(8) 0.0275(3) Uani 1 1 d . . .

loop_
_atom_site_aniso_label
_atom_site_aniso_U_11
_atom_site_aniso_U_22
_atom_site_aniso_U_33
_atom_site_aniso_U_23
_atom_site_aniso_U_13
_atom_site_aniso_U_12
C1 0.0181(10) 0.0134(9) 0.0225(10) 0.0017(7) 0.0091(8) -0.0022(7)
C2 0.0214(10) 0.0181(9) 0.0211(10) 0.0016(8) 0.0083(8) -0.0037(8)
C3 0.0178(10) 0.0254(11) 0.0300(12) 0.0069(9) 0.0067(9) -0.0005(8)
C4 0.0244(11) 0.0235(11) 0.0397(13) 0.0057(9) 0.0168(10) 0.0058(9)
C5 0.0316(12) 0.0218(10) 0.0331(12) -0.0044(9) 0.0150(10) 0.0020(9)
C6 0.0210(10) 0.0214(10) 0.0244(11) -0.0020(8) 0.0058(9) 0.0004(8)
C7 0.0199(10) 0.0142(9) 0.0189(10) -0.0014(7) 0.0070(8) -0.0029(7)
C8 0.0186(10) 0.0140(9) 0.0190(10) -0.0012(7) 0.0094(8) -0.0016(7)
C9 0.0216(10) 0.0142(9) 0.0209(10) -0.0020(7) 0.0093(8) 0.0007(7)
C10 0.0251(11) 0.0133(9) 0.0267(11) -0.0008(8) 0.0141(9) -0.0002(8)
C11 0.0335(12) 0.0137(9) 0.0247(11) -0.0037(8) 0.0172(9) -0.0020(8)
C12 0.0234(10) 0.0116(9) 0.0243(11) 0.0000(7) 0.0102(9) -0.0020(7)
C13 0.0216(10) 0.0135(9) 0.0218(10) -0.0020(7) 0.0100(8) -0.0018(7)
C14 0.0369(13) 0.0193(10) 0.0162(10) 0.0017(8) 0.0085(9) -0.0051(9)
C15 0.0335(13) 0.0264(11) 0.0323(12) 0.0010(9) 0.0018(10) -0.0074(10)
C16 0.0264(11) 0.0270(11) 0.0233(11) 0.0086(8) 0.0148(9) 0.0073(9)
C17 0.059(3) 0.029(2) 0.051(3) 0.0174(18) 0.041(3) 0.018(2)
C18 0.048(3) 0.063(3) 0.025(2) 0.019(2) -0.0022(19) -0.015(2)
C19 0.033(2) 0.027(2) 0.025(2) 0.0064(15) 0.0183(17) 0.0054(16)
C17S 0.205(15) 0.064(6) 0.043(5) 0.028(5) 0.080(8) 0.076(8)
C18S 0.040(5) 0.082(8) 0.083(8) 0.065(7) 0.007(5) -0.010(5)
C19S 0.043(5) 0.042(4) 0.036(4) 0.026(4) 0.027(4) 0.025(4)
Cl1 0.0354(3) 0.0132(2) 0.0295(3) 0.00365(19) 0.0094(2) -0.0031(2)
Cl2 0.0628(4) 0.0245(3) 0.0325(3) -0.0046(2) 0.0323(3) 0.0018(3)
N1 0.0177(8) 0.0197(8) 0.0207(9) 0.0030(7) 0.0075(7) 0.0013(6)
N2 0.0326(10) 0.0150(8) 0.0193(9) -0.0010(6) 0.0096(8) -0.0017(7)
O1 0.0189(8) 0.0270(8) 0.0283(8) 0.0014(6) 0.0053(6) -0.0028(6)
O2 0.0463(10) 0.0178(7) 0.0284(8) -0.0036(6) 0.0068(8) -0.0058(7)
O3 0.0296(8) 0.0181(7) 0.0287(8) -0.0012(6) 0.0034(7) -0.0043(6)

loop_
_atom_type_symbol
_atom_type_description
_atom_type_scat_dispersion_real
_atom_type_scat_dispersion_imag
_atom_type_scat_source
C C 0.0033 0.0016 'International Tables Vol C Tables 4.2.6.8 and 6.1.1.4'
H H 0.0000 0.0000 'International Tables Vol C Tables 4.2.6.8 and 6.1.1.4'
N N 0.0061 0.0033 'International Tables Vol C Tables 4.2.6.8 and 6.1.1.4'
O O 0.0106 0.0060 'International Tables Vol C Tables 4.2.6.8 and 6.1.1.4'
Cl Cl 0.1484 0.1585 'International Tables Vol C Tables 4.2.6.8 and 6.1.1.4'

loop_
_geom_angle_atom_site_label_1
_geom_angle_atom_site_label_2
_geom_angle_atom_site_label_3
_geom_angle
C6 C1 C2 118.42(18)
C6 C1 C7 121.48(17)
C2 C1 C7 120.04(17)
C3 C2 C1 120.81(18)
C3 C2 H2 119.6
C1 C2 H2 119.6
C4 C3 C2 119.79(19)
C4 C3 H3 120.1
C2 C3 H3 120.1
C5 C4 C3 120.02(19)
C5 C4 H4 120.0
C3 C4 H4 120.0
C4 C5 C6 120.2(2)
C4 C5 H5 119.9
C6 C5 H5 119.9
C5 C6 C1 120.77(19)
C5 C6 H6 119.6
C1 C6 H6 119.6
N1 C7 C1 116.16(15)
N1 C7 C8 86.37(13)
C1 C7 C8 115.87(15)
N1 C7 H7 112.0
C1 C7 H7 112.0
C8 C7 H7 112.0
C13 C8 C10 109.39(15)
C13 C8 C9 117.83(15)
C10 C8 C9 111.99(15)
C13 C8 C7 117.51(15)
C10 C8 C7 113.86(14)
C9 C8 C7 84.49(13)
O1 C9 N1 133.44(18)
O1 C9 C8 133.73(17)
N1 C9 C8 92.80(15)
C11 C10 C8 118.17(18)
C11 C10 H10 120.9
C8 C10 H10 120.9
C10 C11 N2 121.59(17)
C10 C11 Cl2 123.20(16)
N2 C11 Cl2 115.01(14)
C13 C12 N2 120.39(17)
C13 C12 Cl1 122.65(15)
N2 C12 Cl1 116.58(14)
C12 C13 C8 119.08(16)
C12 C13 H13 120.5
C8 C13 H13 120.5
O2 C14 O3 125.6(2)
O2 C14 N2 123.1(2)
O3 C14 N2 111.25(16)
O3 C15 H15A 109.5
O3 C15 H15B 109.5
H15A C15 H15B 109.5
O3 C15 H15C 109.5
H15A C15 H15C 109.5
H15B C15 H15C 109.5
C19S C16 N1 110.7(3)
C19S C16 C18 67.8(4)
N1 C16 C18 110.3(2)
C19S C16 C18S 112.7(6)
N1 C16 C18S 108.0(4)
C18 C16 C18S 138.2(5)
C19S C16 C19 135.4(3)
N1 C16 C19 110.5(2)
C18 C16 C19 111.7(3)
C18S C16 C19 36.7(5)
C19S C16 C17S 113.7(6)
N1 C16 C17S 105.0(3)
C18 C16 C17S 47.8(5)
C18S C16 C17S 106.2(8)
C19 C16 C17S 70.2(6)
C19S C16 C17 45.3(3)
N1 C16 C17 105.21(18)
C18 C16 C17 111.6(3)
C18S C16 C17 72.8(6)
C19 C16 C17 107.2(2)
C17S C16 C17 148.3(4)
C16 C17 H17A 109.5
C16 C17 H17B 109.5
C16 C17 H17C 109.5
C16 C18 H18A 109.5
C16 C18 H18B 109.5
C16 C18 H18C 109.5
C16 C19 H19A 109.5
C16 C19 H19B 109.5
C16 C19 H19C 109.5
C16 C17S H17D 109.5
C16 C17S H17E 109.5
H17D C17S H17E 109.5
C16 C17S H17F 109.5
H17D C17S H17F 109.5
H17E C17S H17F 109.5
C16 C18S H18D 109.5
C16 C18S H18E 109.5
H18D C18S H18E 109.5
C16 C18S H18F 109.5
H18D C18S H18F 109.5
H18E C18S H18F 109.5
C16 C19S H19D 109.5
C16 C19S H19E 109.5
H19D C19S H19E 109.5
C16 C19S H19F 109.5
H19D C19S H19F 109.5
H19E C19S H19F 109.5
C9 N1 C7 96.19(14)
C9 N1 C16 132.13(17)
C7 N1 C16 129.64(16)
C14 N2 C12 122.11(17)
C14 N2 C11 115.63(16)
C12 N2 C11 112.83(16)
C14 O3 C15 114.56(16)

loop_
_geom_bond_atom_site_label_1
_geom_bond_atom_site_label_2
_geom_bond_distance
C1 C6 1.391(3)
C1 C2 1.392(3)
C1 C7 1.502(3)
C2 C3 1.388(3)
C2 H2 0.9500
C3 C4 1.383(3)
C3 H3 0.9500
C4 C5 1.377(3)
C4 H4 0.9500
C5 C6 1.384(3)
C5 H5 0.9500
C6 H6 0.9500
C7 N1 1.474(2)
C7 C8 1.596(2)
C7 H7 1.0000
C8 C13 1.503(2)
C8 C10 1.510(2)
C8 C9 1.541(3)
C9 O1 1.214(2)
C9 N1 1.358(2)
C10 C11 1.306(3)
C10 H10 0.9500
C11 N2 1.430(3)
C11 Cl2 1.7346(19)
C12 C13 1.315(3)
C12 N2 1.428(2)
C12 Cl1 1.7279(19)
C13 H13 0.9500
C14 O2 1.207(2)
C14 O3 1.329(2)
C14 N2 1.399(3)
C15 O3 1.445(3)
C15 H15A 0.9800
C15 H15B 0.9800
C15 H15C 0.9800
C16 C19S 1.471(6)
C16 N1 1.475(2)
C16 C18 1.493(4)
C16 C18S 1.507(9)
C16 C19 1.522(4)
C16 C17S 1.544(8)
C16 C17 1.566(4)
C17 H17A 0.9800
C17 H17B 0.9800
C17 H17C 0.9800
C18 H18A 0.9800
C18 H18B 0.9800
C18 H18C 0.9800
C19 H19A 0.9800
C19 H19B 0.9800
C19 H19C 0.9800
C17S H17D 0.9800
C17S H17E 0.9800
C17S H17F 0.9800
C18S H18D 0.9800
C18S H18E 0.9800
C18S H18F 0.9800
C19S H19D 0.9800
C19S H19E 0.9800
C19S H19F 0.9800

loop_
_geom_torsion_atom_site_label_1
_geom_torsion_atom_site_label_2
_geom_torsion_atom_site_label_3
_geom_torsion_atom_site_label_4
_geom_torsion
C6 C1 C2 C3 -0.6(3)
C7 C1 C2 C3 176.87(16)
C1 C2 C3 C4 0.7(3)
C2 C3 C4 C5 0.0(3)
C3 C4 C5 C6 -0.9(3)
C4 C5 C6 C1 1.0(3)
C2 C1 C6 C5 -0.3(3)
C7 C1 C6 C5 -177.71(18)
C6 C1 C7 N1 -20.6(2)
C2 C1 C7 N1 162.09(16)
C6 C1 C7 C8 78.6(2)
C2 C1 C7 C8 -98.7(2)
N1 C7 C8 C13 121.29(16)
C1 C7 C8 C13 3.9(2)
N1 C7 C8 C10 -108.93(16)
C1 C7 C8 C10 133.66(17)
N1 C7 C8 C9 2.70(12)
C1 C7 C8 C9 -114.71(16)
C13 C8 C9 O1 60.4(3)
C10 C8 C9 O1 -67.8(3)
C7 C8 C9 O1 178.7(2)
C13 C8 C9 N1 -121.21(16)
C10 C8 C9 N1 110.61(16)
C7 C8 C9 N1 -2.93(13)
C13 C8 C10 C11 32.8(2)
C9 C8 C10 C11 165.31(17)
C7 C8 C10 C11 -100.9(2)
C8 C10 C11 N2 0.7(3)
C8 C10 C11 Cl2 -173.99(14)
N2 C12 C13 C8 3.7(3)
Cl1 C12 C13 C8 176.32(14)
C10 C8 C13 C12 -35.1(2)
C9 C8 C13 C12 -164.52(17)
C7 C8 C13 C12 96.7(2)
O1 C9 N1 C7 -178.4(2)
C8 C9 N1 C7 3.17(14)
O1 C9 N1 C16 17.1(3)
C8 C9 N1 C16 -161.26(19)
C1 C7 N1 C9 114.06(16)
C8 C7 N1 C9 -3.07(14)
C1 C7 N1 C16 -80.9(2)
C8 C7 N1 C16 161.96(18)
C19S C16 N1 C9 33.3(5)
C18 C16 N1 C9 -39.8(3)
C18S C16 N1 C9 157.1(6)
C19 C16 N1 C9 -163.9(2)
C17S C16 N1 C9 -89.9(6)
C17 C16 N1 C9 80.7(3)
C19S C16 N1 C7 -126.5(4)
C18 C16 N1 C7 160.4(3)
C18S C16 N1 C7 -2.6(7)
C19 C16 N1 C7 36.3(3)
C17S C16 N1 C7 110.4(6)
C17 C16 N1 C7 -79.0(3)
O2 C14 N2 C12 153.33(18)
O3 C14 N2 C12 -26.5(2)
O2 C14 N2 C11 9.3(3)
O3 C14 N2 C11 -170.52(15)
C13 C12 N2 C14 -113.6(2)
Cl1 C12 N2 C14 73.3(2)
C13 C12 N2 C11 31.3(2)
Cl1 C12 N2 C11 -141.78(14)
C10 C11 N2 C14 113.5(2)
Cl2 C11 N2 C14 -71.47(19)
C10 C11 N2 C12 -33.8(3)
Cl2 C11 N2 C12 141.21(14)
O2 C14 O3 C15 -2.8(3)
N2 C14 O3 C15 177.04(16)
